data_4080807
loop_
_publ_author_name
'Carden, Robert G.'
'Ohane, James J.'
'Pike, Robert D.'
'Graham, Peter M.'

_publ_section_title
;
 Synthesis of Tungsten and Molybdenum Carbon Dioxide Complexes
;
_journal_issue 9
_journal_name_full Organometallics
_journal_page_first 2505
_journal_paper_doi 10.1021/om4002022
_journal_volume 32
_journal_year 2013
_chemical_formula_moiety 'C13 H19 B N7 O3 P W'
_chemical_formula_sum 'C13 H19 B N7 O3 P W'
_chemical_formula_weight 546.98
_chemical_name_systematic
; 
 ? 
;
_space_group_IT_number 14
_symmetry_cell_setting monoclinic
_symmetry_space_group_name_Hall '-P 2yn'
_symmetry_space_group_name_H-M 'P 1 21/n 1'
_atom_sites_solution_hydrogens geom
_atom_sites_solution_primary direct
_atom_sites_solution_secondary difmap
_audit_creation_method SHELXL-97
_cell_angle_alpha 90.00
_cell_angle_beta 104.0900(10)
_cell_angle_gamma 90.00
_cell_formula_units_Z 4
_cell_length_a 10.3695(3)
_cell_length_b 12.4462(3)
_cell_length_c 14.5269(4)
_cell_measurement_reflns_used 9904
_cell_measurement_temperature 150(2)
_cell_measurement_theta_max 68.03
_cell_measurement_theta_min 3.14
_cell_volume 1818.45(9)
_computing_cell_refinement 'SAINTPLUS (Bruker AXS, 2004)'
_computing_data_collection 'APEX2 (Bruker AXS, 2004)'
_computing_data_reduction SAINTPLUS
_computing_molecular_graphics 'ORTEP3 (Farrugia, 1997)'
_computing_publication_material 'SHELXL97 (Sheldrick, 1997)'
_computing_structure_refinement 'SHELXLE (Hubschle, 2011)'
_computing_structure_solution 'SHELXS97 (Sheldrick, 1997)'
_diffrn_ambient_temperature 150(2)
_diffrn_measured_fraction_theta_full 0.977
_diffrn_measured_fraction_theta_max 0.977
_diffrn_measurement_device_type 'Bruker SMART Apex II CCD'
_diffrn_measurement_method '\w and \y'
_diffrn_radiation_monochromator graphite
_diffrn_radiation_source 'fine-focus sealed tube'
_diffrn_radiation_type CuK\a
_diffrn_radiation_wavelength 1.54178
_diffrn_reflns_av_R_equivalents 0.0539
_diffrn_reflns_av_sigmaI/netI 0.0337
_diffrn_reflns_limit_h_max 12
_diffrn_reflns_limit_h_min -12
_diffrn_reflns_limit_k_max 14
_diffrn_reflns_limit_k_min -14
_diffrn_reflns_limit_l_max 17
_diffrn_reflns_limit_l_min -17
_diffrn_reflns_number 18789
_diffrn_reflns_theta_full 67.00
_diffrn_reflns_theta_max 67.00
_diffrn_reflns_theta_min 4.74
_diffrn_standards_number 0
_exptl_absorpt_coefficient_mu 12.874
_exptl_absorpt_correction_T_max 0.4492
_exptl_absorpt_correction_T_min 0.1253
_exptl_absorpt_correction_type numerical
_exptl_absorpt_process_details 'SADABS (Sheldrick, 2004)'
_exptl_crystal_colour pink
_exptl_crystal_density_diffrn 1.998
_exptl_crystal_density_method 'not measured'
_exptl_crystal_description plate
_exptl_crystal_F_000 1056
_exptl_crystal_size_max 0.28
_exptl_crystal_size_mid 0.17
_exptl_crystal_size_min 0.07
_refine_diff_density_max 2.094
_refine_diff_density_min -1.074
_refine_diff_density_rms 0.119
_refine_ls_extinction_method none
_refine_ls_goodness_of_fit_ref 1.606
_refine_ls_hydrogen_treatment constr
_refine_ls_matrix_type full
_refine_ls_number_parameters 263
_refine_ls_number_reflns 3173
_refine_ls_number_restraints 29
_refine_ls_restrained_S_all 1.603
_refine_ls_R_factor_all 0.0341
_refine_ls_R_factor_gt 0.0324
_refine_ls_shift/su_max 0.001
_refine_ls_shift/su_mean 0.000
_refine_ls_structure_factor_coef Fsqd
_refine_ls_weighting_details 'calc w=1/[\s^2^(Fo^2^)+(0.0417P)^2^+0.0000P] where P=(Fo^2^+2Fc^2^)/3'
_refine_ls_weighting_scheme calc
_refine_ls_wR_factor_gt 0.0970
_refine_ls_wR_factor_ref 0.0979
_reflns_number_gt 3010
_reflns_number_total 3173
_reflns_threshold_expression >2sigma(I)
_cod_data_source_file om4002022_si_002.cif
_cod_data_source_block p21onn
_cod_original_cell_volume 1818.45(8)
_cod_original_sg_symbol_H-M P2(1)/n
_cod_database_code 4080807

loop_
_symmetry_equiv_pos_as_xyz
'x, y, z'
'-x+1/2, y+1/2, -z+1/2'
'-x, -y, -z'
'x-1/2, -y-1/2, z-1/2'

loop_
_atom_site_label
_atom_site_type_symbol
_atom_site_fract_x
_atom_site_fract_y
_atom_site_fract_z
_atom_site_U_iso_or_equiv
_atom_site_adp_type
_atom_site_occupancy
_atom_site_symmetry_multiplicity
_atom_site_calc_flag
_atom_site_refinement_flags
_atom_site_disorder_assembly
_atom_site_disorder_group
W1 W 0.964976(19) 0.833426(16) 0.756984(14) 0.03027(13) Uani 1 1 d . . .
P1 P 0.77565(11) 0.72443(10) 0.66037(9) 0.0349(3) Uani 1 1 d . . .
O1A O 0.9584(7) 1.0019(5) 0.7198(5) 0.032(2) Uiso 0.515(11) 1 d PDU A 1
O2A O 0.7500(7) 0.9892(6) 0.6252(5) 0.040(2) Uiso 0.515(11) 1 d PDU A 1
C1A C 0.8472(12) 0.9510(9) 0.6790(10) 0.026(3) Uiso 0.515(11) 1 d PDU A 1
O2AA O 0.966(4) 1.081(3) 0.712(3) 0.027(8) Uiso 0.069(7) 1 d PDU A 2
O1AA O 0.835(5) 0.937(4) 0.644(4) 0.037(9) Uiso 0.069(7) 1 d PDU A 2
C1AA C 0.913(6) 0.985(3) 0.705(3) 0.018(9) Uiso 0.069(7) 1 d PDU A 2
O3B O 0.8145(12) 1.0219(9) 0.6580(8) 0.057(4) Uiso 0.407(13) 1 d PD A 2
N1B N 0.8769(15) 0.9490(12) 0.7047(11) 0.044(5) Uiso 0.407(13) 1 d PD A 2
O1B O 0.8267(13) 0.7879(11) 0.8572(10) 0.050(4) Uiso 0.343(10) 1 d PDU A 1
O2B O 0.9498(11) 0.8957(9) 0.9717(8) 0.048(3) Uiso 0.343(10) 1 d PDU A 1
C1B C 0.9230(17) 0.8568(14) 0.8933(13) 0.025(3) Uiso 0.343(10) 1 d PDU A 1
O1BA O 0.950(3) 0.874(3) 0.891(3) 0.050(7) Uiso 0.128(10) 1 d PDU A 1
O2BA O 0.747(3) 0.811(3) 0.883(3) 0.062(8) Uiso 0.128(10) 1 d PDU A 1
C1BA C 0.844(3) 0.817(3) 0.850(2) 0.017(7) Uiso 0.128(10) 1 d PDU A 1
O3A O 0.8579(8) 0.8422(5) 0.9258(6) 0.047(3) Uiso 0.540(14) 1 d PD A 3
N1A N 0.9005(9) 0.8413(6) 0.8549(7) 0.025(2) Uiso 0.540(14) 1 d PD A 3
N2 N 1.0598(4) 0.6799(3) 0.8071(3) 0.0318(9) Uani 1 1 d . A .
N3 N 1.1836(4) 0.6534(3) 0.7960(3) 0.0327(9) Uani 1 1 d . . .
N4 N 1.1655(4) 0.8899(3) 0.8266(3) 0.0323(8) Uani 1 1 d . A .
N5 N 1.2759(4) 0.8396(3) 0.8139(3) 0.0349(9) Uani 1 1 d . . .
N6 N 1.0637(4) 0.8167(3) 0.6405(3) 0.0326(9) Uani 1 1 d . A .
N7 N 1.1832(4) 0.7665(3) 0.6522(3) 0.0359(9) Uani 1 1 d . . .
C2 C 0.7988(6) 0.5797(5) 0.6559(5) 0.0529(14) Uani 1 1 d . . .
H2A H 0.7283 0.5489 0.6053 0.079 Uiso 1 1 calc R . .
H2B H 0.7951 0.5479 0.7169 0.079 Uiso 1 1 calc R . .
H2C H 0.8855 0.5645 0.6431 0.079 Uiso 1 1 calc R . .
C3 C 0.6256(6) 0.7405(7) 0.7005(5) 0.0702(19) Uani 1 1 d . . .
H3A H 0.5909 0.8135 0.6860 0.105 Uiso 1 1 calc R . .
H3B H 0.6450 0.7286 0.7692 0.105 Uiso 1 1 calc R . .
H3C H 0.5591 0.6883 0.6682 0.105 Uiso 1 1 calc R . .
C4 C 0.7247(6) 0.7571(5) 0.5364(4) 0.0514(14) Uani 1 1 d . . .
H4A H 0.7970 0.7404 0.5061 0.077 Uiso 1 1 calc R . .
H4B H 0.7035 0.8338 0.5291 0.077 Uiso 1 1 calc R . .
H4C H 0.6459 0.7149 0.5065 0.077 Uiso 1 1 calc R . .
C5 C 1.0222(5) 0.5990(4) 0.8561(3) 0.0368(10) Uani 1 1 d . . .
H5 H 0.9399 0.5950 0.8737 0.044 Uiso 1 1 calc R A .
C6 C 1.1224(5) 0.5217(4) 0.8770(4) 0.0403(11) Uani 1 1 d . A .
H6 H 1.1222 0.4568 0.9114 0.048 Uiso 1 1 calc R . .
C7 C 1.2203(5) 0.5585(4) 0.8381(4) 0.0376(11) Uani 1 1 d . A .
H7 H 1.3020 0.5228 0.8404 0.045 Uiso 1 1 calc R . .
C8 C 1.2051(6) 0.9745(4) 0.8816(4) 0.0400(12) Uani 1 1 d . . .
H8 H 1.1482 1.0236 0.9027 0.048 Uiso 1 1 calc R A .
C9 C 1.3437(6) 0.9800(4) 0.9037(4) 0.0468(13) Uani 1 1 d . A .
H9 H 1.3986 1.0328 0.9413 0.056 Uiso 1 1 calc R . .
C10 C 1.3836(5) 0.8933(4) 0.8601(4) 0.0419(12) Uani 1 1 d . A .
H10 H 1.4731 0.8745 0.8622 0.050 Uiso 1 1 calc R . .
C11 C 1.0295(6) 0.8491(4) 0.5487(4) 0.0418(12) Uani 1 1 d . . .
H11 H 0.9510 0.8878 0.5203 0.050 Uiso 1 1 calc R A .
C12 C 1.1256(6) 0.8179(4) 0.5021(4) 0.0479(14) Uani 1 1 d . A .
H12 H 1.1253 0.8293 0.4374 0.057 Uiso 1 1 calc R . .
C13 C 1.2207(5) 0.7672(4) 0.5699(4) 0.0420(12) Uani 1 1 d . A .
H13 H 1.3008 0.7373 0.5604 0.050 Uiso 1 1 calc R . .
B1 B 1.2626(5) 0.7346(4) 0.7527(4) 0.0365(12) Uani 1 1 d . A .
H1 H 1.3520 0.7054 0.7515 0.044 Uiso 1 1 calc R . .

loop_
_atom_site_aniso_label
_atom_site_aniso_U_11
_atom_site_aniso_U_22
_atom_site_aniso_U_33
_atom_site_aniso_U_23
_atom_site_aniso_U_13
_atom_site_aniso_U_12
W1 0.03691(18) 0.02702(18) 0.02540(18) 0.00066(7) 0.00471(12) 0.00709(7)
P1 0.0310(6) 0.0394(7) 0.0358(7) 0.0028(5) 0.0107(5) 0.0009(5)
N2 0.032(2) 0.027(2) 0.034(2) -0.0005(16) 0.0042(18) 0.0044(15)
N3 0.0307(19) 0.025(2) 0.040(2) -0.0038(16) 0.0032(19) 0.0060(14)
N4 0.0368(19) 0.0248(19) 0.032(2) -0.0022(16) 0.0029(17) -0.0021(15)
N5 0.034(2) 0.033(2) 0.034(2) 0.0007(15) 0.0021(19) 0.0000(14)
N6 0.031(2) 0.029(2) 0.035(2) 0.0025(17) 0.0046(19) -0.0010(15)
N7 0.037(2) 0.034(2) 0.037(2) -0.0069(17) 0.0088(18) -0.0036(16)
C2 0.057(3) 0.042(3) 0.056(4) 0.002(3) 0.007(3) -0.008(3)
C3 0.054(4) 0.086(5) 0.079(5) 0.008(4) 0.034(4) 0.014(3)
C4 0.059(3) 0.047(3) 0.041(3) 0.004(2) -0.001(3) -0.012(2)
C5 0.046(3) 0.034(2) 0.028(2) 0.002(2) 0.005(2) 0.004(2)
C6 0.056(3) 0.027(2) 0.034(3) 0.001(2) 0.004(2) 0.005(2)
C7 0.042(3) 0.030(2) 0.037(3) -0.003(2) 0.003(2) 0.009(2)
C8 0.057(3) 0.023(2) 0.034(3) -0.0010(19) -0.002(2) 0.000(2)
C9 0.058(3) 0.032(3) 0.042(3) -0.001(2) -0.004(3) -0.009(2)
C10 0.044(3) 0.034(3) 0.042(3) 0.007(2) -0.002(2) -0.008(2)
C11 0.047(3) 0.040(3) 0.036(3) 0.004(2) 0.007(3) -0.009(2)
C12 0.058(3) 0.047(3) 0.040(3) -0.002(2) 0.014(3) -0.018(2)
C13 0.049(3) 0.037(3) 0.043(3) -0.008(2) 0.016(2) -0.012(2)
B1 0.033(3) 0.031(3) 0.043(3) -0.004(2) 0.006(2) 0.002(2)

loop_
_atom_type_symbol
_atom_type_description
_atom_type_scat_dispersion_real
_atom_type_scat_dispersion_imag
_atom_type_scat_source
C C 0.0181 0.0091 'International Tables Vol C Tables 4.2.6.8 and 6.1.1.4'
H H 0.0000 0.0000 'International Tables Vol C Tables 4.2.6.8 and 6.1.1.4'
B B 0.0090 0.0039 'International Tables Vol C Tables 4.2.6.8 and 6.1.1.4'
N N 0.0311 0.0180 'International Tables Vol C Tables 4.2.6.8 and 6.1.1.4'
O O 0.0492 0.0322 'International Tables Vol C Tables 4.2.6.8 and 6.1.1.4'
P P 0.2955 0.4335 'International Tables Vol C Tables 4.2.6.8 and 6.1.1.4'
W W -5.4734 5.5774 'International Tables Vol C Tables 4.2.6.8 and 6.1.1.4'

loop_
_geom_angle_atom_site_label_1
_geom_angle_atom_site_label_2
_geom_angle_atom_site_label_3
_geom_angle
N1A W1 N1B 92.6(5)
N1A W1 C1AA 97.6(17)
N1B W1 C1AA 15.4(16)
N1A W1 O1BA 20.8(8)
N1B W1 O1BA 93.2(13)
C1AA W1 O1BA 92.8(19)
N1A W1 C1A 96.7(4)
N1B W1 C1A 9.4(7)
C1AA W1 C1A 22.8(14)
O1BA W1 C1A 100.1(12)
N1A W1 C1BA 16.7(9)
N1B W1 C1BA 91.8(12)
C1AA W1 C1BA 101(2)
O1BA W1 C1BA 37.5(7)
C1A W1 C1BA 93.4(11)
N1A W1 C1B 11.7(6)
N1B W1 C1B 95.0(7)
C1AA W1 C1B 97.0(16)
O1BA W1 C1B 9.5(10)
C1A W1 C1B 100.7(6)
C1BA W1 C1B 28.2(12)
N1A W1 O1A 99.0(3)
N1B W1 O1A 28.9(5)
C1AA W1 O1A 13.7(14)
O1BA W1 O1A 89.6(12)
C1A W1 O1A 36.4(4)
C1BA W1 O1A 105.9(11)
C1B W1 O1A 95.6(5)
N1A W1 N6 174.7(3)
N1B W1 N6 92.0(5)
C1AA W1 N6 86.1(17)
O1BA W1 N6 155.9(9)
C1A W1 N6 88.2(3)
C1BA W1 N6 165.5(10)
C1B W1 N6 164.3(5)
O1A W1 N6 83.7(2)
N1A W1 N2 90.5(3)
N1B W1 N2 173.2(5)
C1AA W1 N2 168.3(18)
O1BA W1 N2 91.8(12)
C1A W1 N2 163.8(4)
C1BA W1 N2 89.4(11)
C1B W1 N2 89.3(5)
O1A W1 N2 155.9(2)
N6 W1 N2 85.27(15)
N1A W1 N4 96.7(3)
N1B W1 N4 105.6(5)
C1AA W1 N4 90.5(15)
O1BA W1 N4 76.5(9)
C1A W1 N4 113.2(4)
C1BA W1 N4 112.9(10)
C1B W1 N4 85.1(5)
O1A W1 N4 76.9(2)
N6 W1 N4 79.50(15)
N2 W1 N4 80.11(14)
N1A W1 O1AA 106.5(16)
N1B W1 O1AA 21.7(14)
C1AA W1 O1AA 32.0(9)
O1BA W1 O1AA 112.2(19)
C1A W1 O1AA 12.8(13)
C1BA W1 O1AA 100.4(18)
C1B W1 O1AA 111.8(16)
O1A W1 O1AA 44.6(9)
N6 W1 O1AA 78.7(15)
N2 W1 O1AA 151.7(12)
N4 W1 O1AA 119.0(10)
C4 P1 C3 103.5(3)
C4 P1 C2 101.4(3)
C3 P1 C2 104.7(3)
C4 P1 W1 115.89(18)
C3 P1 W1 112.2(3)
C2 P1 W1 117.5(2)
C1A O1A W1 67.6(6)
O2A C1A O1A 126.7(10)
O2A C1A W1 157.2(10)
O1A C1A W1 76.0(7)
C1AA O2AA O3B 42(3)
N1B O1AA O3B 74(4)
N1B O1AA C1AA 28(2)
O3B O1AA C1AA 61(4)
N1B O1AA W1 47(3)
O3B O1AA W1 122(4)
C1AA O1AA W1 65(3)
N1B C1AA O1AA 45(5)
N1B C1AA O2AA 164(10)
O1AA C1AA O2AA 135(4)
N1B C1AA O3B 80(6)
O1AA C1AA O3B 56(4)
O2AA C1AA O3B 89(3)
N1B C1AA W1 54(5)
O1AA C1AA W1 83(3)
O2AA C1AA W1 138(4)
O3B C1AA W1 133(3)
O1AA O3B N1B 45(3)
O1AA O3B C1AA 63(3)
N1B O3B C1AA 28.1(19)
O1AA O3B O2AA 107(3)
N1B O3B O2AA 76.5(15)
C1AA O3B O2AA 48.9(17)
C1AA N1B O1AA 107(6)
C1AA N1B O3B 72(6)
O1AA N1B O3B 61(3)
C1AA N1B W1 111(6)
O1AA N1B W1 111(3)
O3B N1B W1 171.9(14)
O2BA O1B C1B 106(2)
O2BA O1B O1BA 110(2)
C1B O1B O1BA 6.1(18)
O2BA O1B W1 146(2)
C1B O1B W1 64.8(9)
O1BA O1B W1 58.7(14)
O1BA O2B C1B 17.3(18)
C1BA C1B O2B 137(2)
C1BA C1B O1B 15(2)
O2B C1B O1B 127.8(16)
C1BA C1B O2BA 36.2(16)
O2B C1B O2BA 100.9(16)
O1B C1B O2BA 31.9(13)
C1BA C1B W1 71.9(19)
O2B C1B W1 150.8(13)
O1B C1B W1 81.3(10)
O2BA C1B W1 107.4(14)
O2B O1BA C1BA 111(3)
O2B O1BA O1B 104(2)
C1BA O1BA O1B 10(2)
O2B O1BA W1 176(3)
C1BA O1BA W1 72(2)
O1B O1BA W1 77.9(17)
O1B O2BA C1BA 19(2)
O1B O2BA C1B 42.5(14)
C1BA O2BA C1B 30.0(19)
C1B C1BA O2BA 114(3)
C1B C1BA O1BA 10(2)
O2BA C1BA O1BA 122(3)
C1B C1BA W1 80(2)
O2BA C1BA W1 163(3)
O1BA C1BA W1 70(2)
O3A N1A W1 176.8(7)
C5 N2 N3 106.4(4)
C5 N2 W1 131.6(3)
N3 N2 W1 121.9(3)
C7 N3 N2 109.1(4)
C7 N3 B1 130.4(4)
N2 N3 B1 119.9(4)
C8 N4 N5 107.5(4)
C8 N4 W1 130.7(3)
N5 N4 W1 121.7(3)
C10 N5 N4 109.3(4)
C10 N5 B1 130.6(4)
N4 N5 B1 120.1(4)
C11 N6 N7 105.7(4)
C11 N6 W1 132.3(4)
N7 N6 W1 122.0(3)
C13 N7 N6 109.8(4)
C13 N7 B1 129.8(4)
N6 N7 B1 119.7(4)
P1 C2 H2A 109.5
P1 C2 H2B 109.5
H2A C2 H2B 109.5
P1 C2 H2C 109.5
H2A C2 H2C 109.5
H2B C2 H2C 109.5
P1 C3 H3A 109.5
P1 C3 H3B 109.5
H3A C3 H3B 109.5
P1 C3 H3C 109.5
H3A C3 H3C 109.5
H3B C3 H3C 109.5
P1 C4 H4A 109.5
P1 C4 H4B 109.5
H4A C4 H4B 109.5
P1 C4 H4C 109.5
H4A C4 H4C 109.5
H4B C4 H4C 109.5
N2 C5 C6 109.6(5)
N2 C5 H5 125.2
C6 C5 H5 125.2
C7 C6 C5 105.7(5)
C7 C6 H6 127.2
C5 C6 H6 127.2
N3 C7 C6 109.2(4)
N3 C7 H7 125.4
C6 C7 H7 125.4
N4 C8 C9 109.1(5)
N4 C8 H8 125.4
C9 C8 H8 125.4
C10 C9 C8 105.5(5)
C10 C9 H9 127.3
C8 C9 H9 127.3
N5 C10 C9 108.5(5)
N5 C10 H10 125.7
C9 C10 H10 125.7
N6 C11 C12 110.5(5)
N6 C11 H11 124.8
C12 C11 H11 124.8
C13 C12 C11 104.7(5)
C13 C12 H12 127.6
C11 C12 H12 127.6
N7 C13 C12 109.3(5)
N7 C13 H13 125.4
C12 C13 H13 125.4
N3 B1 N7 110.1(4)
N3 B1 N5 107.5(4)
N7 B1 N5 106.0(4)
N3 B1 H1 111.0
N7 B1 H1 111.0
N5 B1 H1 111.0

loop_
_geom_bond_atom_site_label_1
_geom_bond_atom_site_label_2
_geom_bond_distance
W1 N1A 1.715(9)
W1 N1B 1.773(14)
W1 C1AA 2.05(4)
W1 O1BA 2.05(4)
W1 C1A 2.060(13)
W1 C1BA 2.07(3)
W1 C1B 2.148(17)
W1 O1A 2.162(7)
W1 N6 2.190(5)
W1 N2 2.191(4)
W1 N4 2.195(4)
W1 O1AA 2.25(6)
P1 C4 1.795(6)
P1 C3 1.801(6)
P1 C2 1.821(6)
O1A C1A 1.323(14)
O2A C1A 1.212(16)
O2AA C1AA 1.31(2)
O2AA O3B 1.74(4)
O1AA N1B 0.89(6)
O1AA O3B 1.11(5)
O1AA C1AA 1.20(2)
C1AA N1B 0.58(4)
C1AA O3B 1.17(6)
O3B N1B 1.219(15)
O1B O2BA 1.04(3)
O1B C1B 1.324(18)
O1B O1BA 1.65(4)
O2B O1BA 1.21(4)
O2B C1B 1.206(18)
C1B C1BA 1.03(5)
C1B O2BA 1.89(3)
O1BA C1BA 1.33(2)
O2BA C1BA 1.22(2)
O3A N1A 1.216(12)
N2 C5 1.345(6)
N2 N3 1.372(6)
N3 C7 1.342(6)
N3 B1 1.529(7)
N4 C8 1.325(6)
N4 N5 1.357(6)
N5 C10 1.335(6)
N5 B1 1.566(7)
N6 C11 1.355(7)
N6 N7 1.362(6)
N7 C13 1.343(7)
N7 B1 1.544(7)
C2 H2A 0.9800
C2 H2B 0.9800
C2 H2C 0.9800
C3 H3A 0.9800
C3 H3B 0.9800
C3 H3C 0.9800
C4 H4A 0.9800
C4 H4B 0.9800
C4 H4C 0.9800
C5 C6 1.394(7)
C5 H5 0.9500
C6 C7 1.356(8)
C6 H6 0.9500
C7 H7 0.9500
C8 C9 1.396(8)
C8 H8 0.9500
C9 C10 1.366(8)
C9 H9 0.9500
C10 H10 0.9500
C11 C12 1.390(9)
C11 H11 0.9500
C12 C13 1.367(9)
C12 H12 0.9500
C13 H13 0.9500
B1 H1 1.0000

loop_
_geom_torsion_atom_site_label_1
_geom_torsion_atom_site_label_2
_geom_torsion_atom_site_label_3
_geom_torsion_atom_site_label_4
_geom_torsion
N1A W1 P1 C4 141.6(3)
N1B W1 P1 C4 49.3(5)
C1AA W1 P1 C4 42.9(17)
O1BA W1 P1 C4 141.5(13)
C1A W1 P1 C4 45.8(4)
C1BA W1 P1 C4 141.8(12)
C1B W1 P1 C4 143.6(5)
O1A W1 P1 C4 39.4(3)
N6 W1 P1 C4 -42.8(3)
N2 W1 P1 C4 -128.2(3)
N4 W1 P1 C4 -87.3(4)
O1AA W1 P1 C4 35.9(16)
N1A W1 P1 C3 23.1(4)
N1B W1 P1 C3 -69.3(5)
C1AA W1 P1 C3 -75.7(17)
O1BA W1 P1 C3 22.9(13)
C1A W1 P1 C3 -72.8(4)
C1BA W1 P1 C3 23.2(12)
C1B W1 P1 C3 25.0(6)
O1A W1 P1 C3 -79.1(3)
N6 W1 P1 C3 -161.4(3)
N2 W1 P1 C3 113.3(3)
N4 W1 P1 C3 154.1(4)
O1AA W1 P1 C3 -82.7(17)
N1A W1 P1 C2 -98.4(3)
N1B W1 P1 C2 169.3(5)
C1AA W1 P1 C2 162.9(17)
O1BA W1 P1 C2 -98.5(13)
C1A W1 P1 C2 165.8(4)
C1BA W1 P1 C2 -98.2(11)
C1B W1 P1 C2 -96.4(5)
O1A W1 P1 C2 159.5(3)
N6 W1 P1 C2 77.2(3)
N2 W1 P1 C2 -8.1(3)
N4 W1 P1 C2 32.7(4)
O1AA W1 P1 C2 155.9(16)
N1A W1 O1A C1A -89.1(7)
N1B W1 O1A C1A -10.3(13)
C1AA W1 O1A C1A -4(7)
O1BA W1 O1A C1A -107.7(11)
C1BA W1 O1A C1A -73.5(12)
C1B W1 O1A C1A -100.3(8)
N6 W1 O1A C1A 95.4(6)
N2 W1 O1A C1A 158.8(7)
N4 W1 O1A C1A 176.1(6)
O1AA W1 O1A C1A 15(2)
W1 O1A C1A O2A -179.0(14)
N1A W1 C1A O2A -86(2)
N1B W1 C1A O2A -150(6)
C1AA W1 C1A O2A -180(5)
O1BA W1 C1A O2A -107(3)
C1BA W1 C1A O2A -70(3)
C1B W1 C1A O2A -97(2)
O1A W1 C1A O2A 178(3)
N6 W1 C1A O2A 96(2)
N2 W1 C1A O2A 30(3)
N4 W1 C1A O2A 174(2)
O1AA W1 C1A O2A 54(6)
N1A W1 C1A O1A 96.1(6)
N1B W1 C1A O1A 32(4)
C1AA W1 C1A O1A 2(4)
O1BA W1 C1A O1A 75.3(11)
C1BA W1 C1A O1A 112.5(11)
C1B W1 C1A O1A 85.0(7)
N6 W1 C1A O1A -81.9(6)
N2 W1 C1A O1A -148.0(9)
N4 W1 C1A O1A -4.2(7)
O1AA W1 C1A O1A -124(6)
N1A W1 O1AA N1B 52(3)
C1AA W1 O1AA N1B -26(4)
O1BA W1 O1AA N1B 31(4)
C1A W1 O1AA N1B 10(4)
C1BA W1 O1AA N1B 68(3)
C1B W1 O1AA N1B 41(4)
O1A W1 O1AA N1B -34(2)
N6 W1 O1AA N1B -127(3)
N2 W1 O1AA N1B 176.4(14)
N4 W1 O1AA N1B -56(4)
N1A W1 O1AA O3B 54(4)
N1B W1 O1AA O3B 2.2(17)
C1AA W1 O1AA O3B -24(4)
O1BA W1 O1AA O3B 33(4)
C1A W1 O1AA O3B 13(3)
C1BA W1 O1AA O3B 70(4)
C1B W1 O1AA O3B 43(4)
O1A W1 O1AA O3B -32(3)
N6 W1 O1AA O3B -125(4)
N2 W1 O1AA O3B 178.6(16)
N4 W1 O1AA O3B -54(5)
N1A W1 O1AA C1AA 78(4)
N1B W1 O1AA C1AA 26(4)
O1BA W1 O1AA C1AA 56(4)
C1A W1 O1AA C1AA 36(5)
C1BA W1 O1AA C1AA 94(4)
C1B W1 O1AA C1AA 67(4)
O1A W1 O1AA C1AA -8(4)
N6 W1 O1AA C1AA -101(4)
N2 W1 O1AA C1AA -158(3)
N4 W1 O1AA C1AA -30(5)
O3B O1AA C1AA N1B 113(8)
W1 O1AA C1AA N1B -44(6)
N1B O1AA C1AA O2AA -157(14)
O3B O1AA C1AA O2AA -44(8)
W1 O1AA C1AA O2AA 159(9)
N1B O1AA C1AA O3B -113(8)
W1 O1AA C1AA O3B -157(4)
N1B O1AA C1AA W1 44(6)
O3B O1AA C1AA W1 157(4)
O3B O2AA C1AA N1B -47(24)
O3B O2AA C1AA O1AA 35(7)
O3B O2AA C1AA W1 -177(8)
N1A W1 C1AA N1B -72(6)
O1BA W1 C1AA N1B -92(6)
C1A W1 C1AA N1B 18(4)
C1BA W1 C1AA N1B -55(6)
C1B W1 C1AA N1B -83(6)
O1A W1 C1AA N1B -168(13)
N6 W1 C1AA N1B 112(6)
N2 W1 C1AA N1B 155(4)
N4 W1 C1AA N1B -168(6)
O1AA W1 C1AA N1B 37(6)
N1A W1 C1AA O1AA -109(4)
N1B W1 C1AA O1AA -37(6)
O1BA W1 C1AA O1AA -129(4)
C1A W1 C1AA O1AA -20(3)
C1BA W1 C1AA O1AA -92(4)
C1B W1 C1AA O1AA -121(4)
O1A W1 C1AA O1AA 154(10)
N6 W1 C1AA O1AA 75(4)
N2 W1 C1AA O1AA 117(7)
N4 W1 C1AA O1AA 154(4)
N1A W1 C1AA O2AA 93(6)
N1B W1 C1AA O2AA 164(12)
O1BA W1 C1AA O2AA 72(6)
C1A W1 C1AA O2AA -178(10)
C1BA W1 C1AA O2AA 109(6)
C1B W1 C1AA O2AA 81(6)
O1A W1 C1AA O2AA -4(3)
N6 W1 C1AA O2AA -84(6)
N2 W1 C1AA O2AA -41(11)
N4 W1 C1AA O2AA -4(6)
O1AA W1 C1AA O2AA -158(9)
N1A W1 C1AA O3B -83(5)
N1B W1 C1AA O3B -11(2)
O1BA W1 C1AA O3B -103(5)
C1A W1 C1AA O3B 7(2)
C1BA W1 C1AA O3B -66(6)
C1B W1 C1AA O3B -94(5)
O1A W1 C1AA O3B -180(12)
N6 W1 C1AA O3B 101(5)
N2 W1 C1AA O3B 144(4)
N4 W1 C1AA O3B -179(5)
O1AA W1 C1AA O3B 26(4)
C1AA O1AA O3B N1B -26(3)
W1 O1AA O3B N1B -1.7(13)
N1B O1AA O3B C1AA 26(3)
W1 O1AA O3B C1AA 25(4)
N1B O1AA O3B O2AA 49(4)
C1AA O1AA O3B O2AA 23(4)
W1 O1AA O3B O2AA 47(4)
N1B C1AA O3B O1AA -41(6)
O2AA C1AA O3B O1AA 151(5)
W1 C1AA O3B O1AA -32(5)
O1AA C1AA O3B N1B 41(6)
O2AA C1AA O3B N1B -168(8)
W1 C1AA O3B N1B 9.1(18)
N1B C1AA O3B O2AA 168(8)
O1AA C1AA O3B O2AA -151(5)
W1 C1AA O3B O2AA 177(7)
C1AA O2AA O3B O1AA -27(5)
C1AA O2AA O3B N1B 6(4)
O2AA C1AA N1B O1AA 99(25)
O3B C1AA N1B O1AA 50(5)
W1 C1AA N1B O1AA -122(6)
O1AA C1AA N1B O3B -50(5)
O2AA C1AA N1B O3B 48(24)
W1 C1AA N1B O3B -171.8(16)
O1AA C1AA N1B W1 122(6)
O2AA C1AA N1B W1 -140(23)
O3B C1AA N1B W1 171.8(16)
O3B O1AA N1B C1AA -57(7)
W1 O1AA N1B C1AA 121(7)
C1AA O1AA N1B O3B 57(7)
W1 O1AA N1B O3B 178.1(14)
O3B O1AA N1B W1 -178.1(15)
C1AA O1AA N1B W1 -121(7)
O1AA O3B N1B C1AA 123(7)
O2AA O3B N1B C1AA -9(6)
C1AA O3B N1B O1AA -123(7)
O2AA O3B N1B O1AA -132(4)
O1AA O3B N1B W1 13(10)
C1AA O3B N1B W1 -110(11)
O2AA O3B N1B W1 -120(9)
N1A W1 N1B C1AA 110(6)
O1BA W1 N1B C1AA 89(6)
C1A W1 N1B C1AA -134(9)
C1BA W1 N1B C1AA 126(7)
C1B W1 N1B C1AA 98(6)
O1A W1 N1B C1AA 6(6)
N6 W1 N1B C1AA -68(6)
N2 W1 N1B C1AA -134(6)
N4 W1 N1B C1AA 12(7)
O1AA W1 N1B C1AA -119(8)
N1A W1 N1B O1AA -131(4)
C1AA W1 N1B O1AA 119(8)
O1BA W1 N1B O1AA -152(4)
C1A W1 N1B O1AA -14(5)
C1BA W1 N1B O1AA -114(4)
C1B W1 N1B O1AA -142(4)
O1A W1 N1B O1AA 125(4)
N6 W1 N1B O1AA 52(4)
N2 W1 N1B O1AA -14(6)
N4 W1 N1B O1AA 131(4)
N1A W1 N1B O3B -143(9)
C1AA W1 N1B O3B 107(11)
O1BA W1 N1B O3B -164(9)
C1A W1 N1B O3B -26(7)
C1BA W1 N1B O3B -126(9)
C1B W1 N1B O3B -154(9)
O1A W1 N1B O3B 113(9)
N6 W1 N1B O3B 40(9)
N2 W1 N1B O3B -26(12)
N4 W1 N1B O3B 119(9)
O1AA W1 N1B O3B -12(9)
N1A W1 O1B O2BA 72(4)
N1B W1 O1B O2BA -7(4)
C1AA W1 O1B O2BA 5(4)
O1BA W1 O1B O2BA 80(4)
C1A W1 O1B O2BA -16(4)
C1BA W1 O1B O2BA 38(8)
C1B W1 O1B O2BA 81(4)
O1A W1 O1B O2BA 18(4)
N6 W1 O1B O2BA -122(4)
N2 W1 O1B O2BA 180(4)
N4 W1 O1B O2BA 105(4)
O1AA W1 O1B O2BA -28(4)
N1A W1 O1B C1B -9.1(12)
N1B W1 O1B C1B -87.5(11)
C1AA W1 O1B C1B -75.7(17)
O1BA W1 O1B C1B -1(2)
C1A W1 O1B C1B -97.0(11)
C1BA W1 O1B C1B -42(8)
O1A W1 O1B C1B -62.5(11)
N6 W1 O1B C1B 157.4(10)
N2 W1 O1B C1B 99.3(10)
N4 W1 O1B C1B 24.1(11)
O1AA W1 O1B C1B -108.7(15)
N1A W1 O1B O1BA -8.2(18)
N1B W1 O1B O1BA -86.6(18)
C1AA W1 O1B O1BA -75(2)
C1A W1 O1B O1BA -96.1(18)
C1BA W1 O1B O1BA -41(8)
C1B W1 O1B O1BA 1(2)
O1A W1 O1B O1BA -61.6(18)
N6 W1 O1B O1BA 158.3(18)
N2 W1 O1B O1BA 100.2(17)
N4 W1 O1B O1BA 25.0(18)
O1AA W1 O1B O1BA -108(2)
O1BA O2B C1B C1BA -162(11)
O1BA O2B C1B O1B -178(10)
O1BA O2B C1B O2BA -158(9)
O1BA O2B C1B W1 7(7)
O2BA O1B C1B C1BA -96(7)
O1BA O1B C1B C1BA 42(20)
W1 O1B C1B C1BA 49(7)
O2BA O1B C1B O2B 38(3)
O1BA O1B C1B O2B 175(20)
W1 O1B C1B O2B -178(2)
O1BA O1B C1B O2BA 138(19)
W1 O1B C1B O2BA 145(2)
O2BA O1B C1B W1 -145(2)
O1BA O1B C1B W1 -7(19)
N1A W1 C1B C1BA 6(3)
N1B W1 C1B C1BA 85(2)
C1AA W1 C1B C1BA 100(3)
O1BA W1 C1B C1BA 165(10)
C1A W1 C1B C1BA 77(2)
O1A W1 C1B C1BA 114(2)
N6 W1 C1B C1BA -160(3)
N2 W1 C1B C1BA -90(2)
N4 W1 C1B C1BA -170(2)
O1AA W1 C1B C1BA 71(3)
N1A W1 C1B O2B -166(5)
N1B W1 C1B O2B -88(3)
C1AA W1 C1B O2B -72(3)
O1BA W1 C1B O2B -8(7)
C1A W1 C1B O2B -95(3)
C1BA W1 C1B O2B -172(4)
O1A W1 C1B O2B -59(3)
N6 W1 C1B O2B 28(4)
N2 W1 C1B O2B 98(3)
N4 W1 C1B O2B 18(3)
O1AA W1 C1B O2B -102(3)
N1A W1 C1B O1B 18(2)
N1B W1 C1B O1B 96.3(11)
C1AA W1 C1B O1B 111.6(18)
O1BA W1 C1B O1B 176(10)
C1A W1 C1B O1B 88.8(10)
C1BA W1 C1B O1B 12(3)
O1A W1 C1B O1B 125.3(9)
N6 W1 C1B O1B -147.8(13)
N2 W1 C1B O1B -78.3(9)
N4 W1 C1B O1B -158.4(10)
O1AA W1 C1B O1B 82.3(14)
N1A W1 C1B O2BA -1(2)
N1B W1 C1B O2BA 77.7(15)
C1AA W1 C1B O2BA 93(2)
O1BA W1 C1B O2BA 158(10)
C1A W1 C1B O2BA 70.2(14)
C1BA W1 C1B O2BA -7(3)
O1A W1 C1B O2BA 106.7(14)
N6 W1 C1B O2BA -166.4(15)
N2 W1 C1B O2BA -96.9(14)
N4 W1 C1B O2BA -177.0(14)
O1AA W1 C1B O2BA 63.7(18)
C1B O2B O1BA C1BA 10(6)
C1B O2B O1BA O1B 2(7)
C1B O2B O1BA W1 -121(45)
O2BA O1B O1BA O2B 40(4)
C1B O1B O1BA O2B -4(17)
W1 O1B O1BA O2B -176(3)
O2BA O1B O1BA C1BA -89(8)
C1B O1B O1BA C1BA -132(22)
W1 O1B O1BA C1BA 55(8)
O2BA O1B O1BA W1 -144(3)
C1B O1B O1BA W1 172(20)
N1A W1 O1BA O2B 132(42)
N1B W1 O1BA O2B -139(39)
C1AA W1 O1BA O2B -124(39)
C1A W1 O1BA O2B -146(39)
C1BA W1 O1BA O2B 132(41)
C1B W1 O1BA O2B 120(46)
O1A W1 O1BA O2B -111(39)
N6 W1 O1BA O2B -37(42)
N2 W1 O1BA O2B 45(39)
N4 W1 O1BA O2B -34(39)
O1AA W1 O1BA O2B -150(39)
N1A W1 O1BA C1BA 0(3)
N1B W1 O1BA C1BA 89(2)
C1AA W1 O1BA C1BA 104(3)
C1A W1 O1BA C1BA 82(2)
C1B W1 O1BA C1BA -12(8)
O1A W1 O1BA C1BA 117(2)
N6 W1 O1BA C1BA -169(2)
N2 W1 O1BA C1BA -87(2)
N4 W1 O1BA C1BA -166(3)
O1AA W1 O1BA C1BA 78(3)
N1A W1 O1BA O1B 9(2)
N1B W1 O1BA O1B 97.7(14)
C1AA W1 O1BA O1B 113(2)
C1A W1 O1BA O1B 91.3(14)
C1BA W1 O1BA O1B 9(2)
C1B W1 O1BA O1B -3(8)
O1A W1 O1BA O1B 126.3(13)
N6 W1 O1BA O1B -160.1(17)
N2 W1 O1BA O1B -77.7(13)
N4 W1 O1BA O1B -157.1(16)
O1AA W1 O1BA O1B 86.8(18)
C1B O1B O2BA C1BA 41(6)
O1BA O1B O2BA C1BA 36(6)
W1 O1B O2BA C1BA -27(6)
O1BA O1B O2BA C1B -4(2)
W1 O1B O2BA C1B -68(3)
C1BA C1B O2BA O1B 26(4)
O2B C1B O2BA O1B -151(3)
W1 C1B O2BA O1B 37(3)
O2B C1B O2BA C1BA -176(5)
O1B C1B O2BA C1BA -26(4)
W1 C1B O2BA C1BA 11(5)
O2B C1B C1BA O2BA 6(6)
O1B C1B C1BA O2BA 63(6)
W1 C1B C1BA O2BA -169(5)
O2B C1B C1BA O1BA 152(16)
O1B C1B C1BA O1BA -150(14)
O2BA C1B C1BA O1BA 147(14)
W1 C1B C1BA O1BA -22(14)
O2B C1B C1BA W1 174(3)
O1B C1B C1BA W1 -128(8)
O2BA C1B C1BA W1 169(5)
O1B O2BA C1BA C1B -119(8)
O1B O2BA C1BA O1BA -125(9)
C1B O2BA C1BA O1BA -7(3)
O1B O2BA C1BA W1 101(13)
C1B O2BA C1BA W1 -140(14)
O2B O1BA C1BA C1B -20(11)
O1B O1BA C1BA C1B 34(16)
W1 O1BA C1BA C1B 157(14)
O2B O1BA C1BA O2BA 17(6)
O1B O1BA C1BA O2BA 71(8)
W1 O1BA C1BA O2BA -167(5)
O2B O1BA C1BA W1 -177(4)
O1B O1BA C1BA W1 -122(8)
N1A W1 C1BA C1B -4(2)
N1B W1 C1BA C1B -97(2)
C1AA W1 C1BA C1B -85(3)
O1BA W1 C1BA C1B -4(3)
C1A W1 C1BA C1B -106(2)
O1A W1 C1BA C1B -72(2)
N6 W1 C1BA C1B 158(3)
N2 W1 C1BA C1B 90(2)
N4 W1 C1BA C1B 11(3)
O1AA W1 C1BA C1B -117(2)
N1A W1 C1BA O2BA 139(15)
N1B W1 C1BA O2BA 46(12)
C1AA W1 C1BA O2BA 59(12)
O1BA W1 C1BA O2BA 139(13)
C1A W1 C1BA O2BA 37(12)
C1B W1 C1BA O2BA 144(13)
O1A W1 C1BA O2BA 72(12)
N6 W1 C1BA O2BA -59(14)
N2 W1 C1BA O2BA -127(12)
N4 W1 C1BA O2BA 154(11)
O1AA W1 C1BA O2BA 26(12)
N1A W1 C1BA O1BA 0(3)
N1B W1 C1BA O1BA -93(3)
C1AA W1 C1BA O1BA -80(3)
C1A W1 C1BA O1BA -102(2)
C1B W1 C1BA O1BA 4(3)
O1A W1 C1BA O1BA -67(3)
N6 W1 C1BA O1BA 162(3)
N2 W1 C1BA O1BA 94(2)
N4 W1 C1BA O1BA 15(3)
O1AA W1 C1BA O1BA -113(3)
N1B W1 N1A O3A 176(16)
C1AA W1 N1A O3A -170(17)
O1BA W1 N1A O3A -92(17)
C1A W1 N1A O3A 167(16)
C1BA W1 N1A O3A 88(17)
C1B W1 N1A O3A -82(17)
O1A W1 N1A O3A -156(16)
N6 W1 N1A O3A -35(19)
N2 W1 N1A O3A 2(16)
N4 W1 N1A O3A -78(16)
O1AA W1 N1A O3A 159(16)
N1A W1 N2 C5 33.5(5)
N1B W1 N2 C5 -83(4)
C1AA W1 N2 C5 168(6)
O1BA W1 N2 C5 54.3(10)
C1A W1 N2 C5 -83.2(12)
C1BA W1 N2 C5 16.8(11)
C1B W1 N2 C5 45.1(6)
O1A W1 N2 C5 147.3(6)
N6 W1 N2 C5 -149.7(5)
N4 W1 N2 C5 130.2(5)
O1AA W1 N2 C5 -94(3)
N1A W1 N2 N3 -142.2(5)
N1B W1 N2 N3 101(4)
C1AA W1 N2 N3 -8(7)
O1BA W1 N2 N3 -121.4(10)
C1A W1 N2 N3 101.1(11)
C1BA W1 N2 N3 -158.8(10)
C1B W1 N2 N3 -130.6(6)
O1A W1 N2 N3 -28.4(7)
N6 W1 N2 N3 34.7(4)
N4 W1 N2 N3 -45.5(4)
O1AA W1 N2 N3 90(3)
C5 N2 N3 C7 -0.4(5)
W1 N2 N3 C7 176.2(3)
C5 N2 N3 B1 -173.1(4)
W1 N2 N3 B1 3.5(6)
N1A W1 N4 C8 -48.8(5)
N1B W1 N4 C8 45.8(7)
C1AA W1 N4 C8 49.0(16)
O1BA W1 N4 C8 -43.8(13)
C1A W1 N4 C8 51.5(6)
C1BA W1 N4 C8 -53.0(13)
C1B W1 N4 C8 -48.0(6)
O1A W1 N4 C8 49.0(5)
N6 W1 N4 C8 134.9(5)
N2 W1 N4 C8 -138.1(5)
O1AA W1 N4 C8 64.2(18)
N1A W1 N4 N5 134.3(4)
N1B W1 N4 N5 -131.2(6)
C1AA W1 N4 N5 -128.0(16)
O1BA W1 N4 N5 139.2(13)
C1A W1 N4 N5 -125.5(5)
C1BA W1 N4 N5 130.0(12)
C1B W1 N4 N5 135.0(6)
O1A W1 N4 N5 -128.0(4)
N6 W1 N4 N5 -42.0(3)
N2 W1 N4 N5 44.9(3)
O1AA W1 N4 N5 -112.7(18)
C8 N4 N5 C10 -0.7(5)
W1 N4 N5 C10 176.9(3)
C8 N4 N5 B1 179.1(4)
W1 N4 N5 B1 -3.4(6)
N1A W1 N6 C11 -175(3)
N1B W1 N6 C11 -24.9(7)
C1AA W1 N6 C11 -39.1(15)
O1BA W1 N6 C11 -127(3)
C1A W1 N6 C11 -16.4(6)
C1BA W1 N6 C11 80(4)
C1B W1 N6 C11 -141.2(17)
O1A W1 N6 C11 -52.6(5)
N2 W1 N6 C11 148.8(4)
N4 W1 N6 C11 -130.4(4)
O1AA W1 N6 C11 -7.7(10)
N1A W1 N6 N7 5(3)
N1B W1 N6 N7 154.6(6)
C1AA W1 N6 N7 140.4(14)
O1BA W1 N6 N7 52(3)
C1A W1 N6 N7 163.2(5)
C1BA W1 N6 N7 -100(4)
C1B W1 N6 N7 38.4(18)
O1A W1 N6 N7 126.9(4)
N2 W1 N6 N7 -31.6(3)
N4 W1 N6 N7 49.2(3)
O1AA W1 N6 N7 171.8(10)
C11 N6 N7 C13 -0.5(5)
W1 N6 N7 C13 179.8(3)
C11 N6 N7 B1 170.5(4)
W1 N6 N7 B1 -9.2(5)
N3 N2 C5 C6 0.7(6)
W1 N2 C5 C6 -175.5(3)
N2 C5 C6 C7 -0.7(6)
N2 N3 C7 C6 0.0(6)
B1 N3 C7 C6 171.6(5)
C5 C6 C7 N3 0.4(6)
N5 N4 C8 C9 1.0(6)
W1 N4 C8 C9 -176.3(3)
N4 C8 C9 C10 -0.9(6)
N4 N5 C10 C9 0.1(6)
B1 N5 C10 C9 -179.6(5)
C8 C9 C10 N5 0.5(6)
N7 N6 C11 C12 1.1(5)
W1 N6 C11 C12 -179.3(3)
N6 C11 C12 C13 -1.3(6)
N6 N7 C13 C12 -0.3(6)
B1 N7 C13 C12 -170.1(5)
C11 C12 C13 N7 0.9(6)
C7 N3 B1 N7 130.2(5)
N2 N3 B1 N7 -58.9(6)
C7 N3 B1 N5 -114.8(5)
N2 N3 B1 N5 56.1(6)
C13 N7 B1 N3 -128.6(5)
N6 N7 B1 N3 62.4(5)
C13 N7 B1 N5 115.4(5)
N6 N7 B1 N5 -53.5(5)
C10 N5 B1 N3 123.2(5)
N4 N5 B1 N3 -56.6(6)
C10 N5 B1 N7 -119.1(5)
N4 N5 B1 N7 61.1(5)
